data_2216465
loop_
_publ_author_name
'P. Ramesh'
'S. Murugavel'
'A. Subbiah Pandi'
'Ramalingam Murugan'
'S. Sriman Narayanan'

_publ_section_title
;
 Ethyl 3-phenyl-4-[(<i>Z</i>)-3-phenylacryloyl]
 5-(3,4,5-trimethoxyphenyl)pyrrolidine-2-carboxylate
;
_journal_coeditor_code GW2029
_journal_issue 12
_journal_name_full 'Acta Crystallographica Section E'
_journal_page_first o4873
_journal_page_last o4873
_journal_paper_doi 10.1107/S1600536807059776
_journal_volume 63
_journal_year 2007
_chemical_formula_iupac 'C31 H33 N O6'
_chemical_formula_moiety 'C31 H33 N O6'
_chemical_formula_sum 'C31 H33 N O6'
_chemical_formula_weight 515.58
_chemical_name_systematic
'Ethyl 3-phenyl-4-[(<i>Z</i>)-3-phenylacryloyl]5-(3,4,5-trimethoxyphenyl)-pyrrolidine-2-carboxylate'
_space_group_IT_number 18
_symmetry_cell_setting orthorhombic
_symmetry_space_group_name_Hall 'P 2 2ab'
_symmetry_space_group_name_H-M 'P 21 21 2'
_atom_sites_solution_hydrogens geom
_atom_sites_solution_primary direct
_atom_sites_solution_secondary difmap
_audit_creation_method SHELXL-97
_cell_angle_alpha 90.00
_cell_angle_beta 90.00
_cell_angle_gamma 90.00
_cell_formula_units_Z 4
_cell_length_a 13.7016(5)
_cell_length_b 23.1680(9)
_cell_length_c 8.5695(2)
_cell_measurement_reflns_used 10259
_cell_measurement_temperature 293(2)
_cell_measurement_theta_max 26.42
_cell_measurement_theta_min 1.73
_cell_volume 2720.29(16)
_computing_cell_refinement 'APEX2 (Bruker, 2004)'
_computing_data_collection 'APEX2 (Bruker, 2004)'
_computing_data_reduction 'SAINT (Bruker, 2004)'
_computing_molecular_graphics 'ZORTEP (Zsolnai, 1997) and ORTEP-3 (Farrugia (1997)'
_computing_publication_material 'SHELXL97 (Sheldrick, 1997) and  PLATON  (Spek, 2003)'
_computing_structure_refinement 'SHELXL97 (Sheldrick, 1997)'
_computing_structure_solution 'SHELXS97 (Sheldrick, 1997)'
_diffrn_ambient_temperature 293(2)
_diffrn_measured_fraction_theta_full 0.999
_diffrn_measured_fraction_theta_max 0.998
_diffrn_measurement_device_type 'Bruker APEXII CCD area-detector diffractometer'
_diffrn_measurement_method '\w scans'
_diffrn_radiation_monochromator graphite
_diffrn_radiation_source 'fine-focus sealed tube'
_diffrn_radiation_type MoK\a
_diffrn_radiation_wavelength 0.71073
_diffrn_reflns_av_R_equivalents 0.0260
_diffrn_reflns_av_sigmaI/netI 0.0221
_diffrn_reflns_limit_h_max 17
_diffrn_reflns_limit_h_min -17
_diffrn_reflns_limit_k_max 23
_diffrn_reflns_limit_k_min -28
_diffrn_reflns_limit_l_max 6
_diffrn_reflns_limit_l_min -10
_diffrn_reflns_number 16299
_diffrn_reflns_theta_full 25.00
_diffrn_reflns_theta_max 26.42
_diffrn_reflns_theta_min 1.73
_diffrn_standards_decay_% 0
_diffrn_standards_interval_time 0
_diffrn_standards_number 0
_exptl_absorpt_coefficient_mu 0.087
_exptl_absorpt_correction_T_max 0.987
_exptl_absorpt_correction_T_min 0.984
_exptl_absorpt_correction_type multi-scan
_exptl_absorpt_process_details '(SADABS; Sheldrick, 1996)'
_exptl_crystal_colour colourless
_exptl_crystal_density_diffrn 1.259
_exptl_crystal_density_method 'not measured'
_exptl_crystal_description Block
_exptl_crystal_F_000 1096
_exptl_crystal_size_max 0.26
_exptl_crystal_size_mid 0.15
_exptl_crystal_size_min 0.15
_refine_diff_density_max 0.141
_refine_diff_density_min -0.163
_refine_ls_extinction_method none
_refine_ls_goodness_of_fit_ref 1.035
_refine_ls_hydrogen_treatment mixed
_refine_ls_matrix_type full
_refine_ls_number_parameters 347
_refine_ls_number_reflns 3169
_refine_ls_number_restraints 0
_refine_ls_restrained_S_all 1.035
_refine_ls_R_factor_all 0.0501
_refine_ls_R_factor_gt 0.0358
_refine_ls_shift/su_max 0.003
_refine_ls_shift/su_mean 0.000
_refine_ls_structure_factor_coef Fsqd
_refine_ls_weighting_details 'calc w=1/[\s^2^(Fo^2^)+(0.0555P)^2^+0.2508P] where P=(Fo^2^+2Fc^2^)/3'
_refine_ls_weighting_scheme calc
_refine_ls_wR_factor_gt 0.0898
_refine_ls_wR_factor_ref 0.0986
_reflns_number_gt 2587
_reflns_number_total 3169
_reflns_threshold_expression I>2\s(I)
_cod_data_source_file gw2029.cif
_cod_data_source_block I
_cod_depositor_comments
;
The following automatic conversions were performed:
'_symmetry_cell_setting' value 'Orthorhombic' changed to 'orthorhombic'
according to '/home/saulius/struct/CIF-dictionaries/cif_core.dic'
dictionary named 'cif_core.dic' version 2.4.1 from 2010-06-29.

Automatic conversion script
Id: cif_fix_enum 1527 2010-12-29 10:47:43Z saulius 

The following automatic conversions were performed:

'_symmetry_cell_setting' value 'Orthorhombic' changed to
'orthorhombic' according to
/home/saulius/struct/CIF-dictionaries/cif_core.dic dictionary named
'cif_core.dic' version 2.4.1 from 2010-06-29.

Automatic conversion script
Id: cif_fix_values 1715 2011-07-08 13:25:40Z adriana 
;
_cod_original_sg_symbol_Hall 'p 2 2ab'
_cod_original_sg_symbol_H-M 'p21 21 2'
_cod_database_code 2216465
_cod_database_fobs_code 2216465

loop_
_symmetry_equiv_pos_as_xyz
'x, y, z'
'-x, -y, z'
'-x+1/2, y+1/2, -z'
'x+1/2, -y+1/2, -z'

loop_
_atom_site_type_symbol
_atom_site_label
_atom_site_fract_x
_atom_site_fract_y
_atom_site_fract_z
_atom_site_U_iso_or_equiv
_atom_site_adp_type
_atom_site_calc_flag
_atom_site_refinement_flags
_atom_site_occupancy
O O1 0.7792(2) 0.47852(9) 1.0428(2) 0.0840(7) Uani d . 1
O O2 0.68258(16) 0.54921(9) 0.9537(2) 0.0722(6) Uani d . 1
O O3 1.02935(12) 0.26874(7) 0.6449(2) 0.0499(4) Uani d . 1
O O4 1.08272(11) 0.26970(8) 0.3478(2) 0.0539(4) Uani d . 1
O O5 1.04771(14) 0.36179(8) 0.1643(2) 0.0598(5) Uani d . 1
O O6 0.69787(16) 0.38770(8) 0.7157(2) 0.0675(5) Uani d . 1
N N1 0.87654(17) 0.47263(11) 0.7542(3) 0.0509(5) Uani d . 1
C C2 0.87626(16) 0.46216(10) 0.5862(3) 0.0421(5) Uani d . 1
H H2 0.9017 0.4970 0.5356 0.051 Uiso calc R 1
C C3 0.76499(16) 0.45786(9) 0.5451(3) 0.0383(5) Uani d . 1
H H3 0.7538 0.4671 0.4349 0.046 Uiso calc R 1
C C4 0.71835(16) 0.50404(10) 0.6518(2) 0.0400(5) Uani d . 1
H H4 0.6607 0.4871 0.7015 0.048 Uiso calc R 1
C C5 0.79778(17) 0.51404(10) 0.7806(3) 0.0433(5) Uani d . 1
H H5 0.8244 0.5530 0.7668 0.052 Uiso calc R 1
C C6 0.7546(2) 0.51027(11) 0.9420(3) 0.0546(6) Uani d . 1
C C7 0.6255(3) 0.55091(17) 1.0957(4) 0.0875(11) Uani d . 1
H H7A 0.6635 0.5672 1.1803 0.105 Uiso calc R 1
H H7B 0.6051 0.5123 1.1251 0.105 Uiso calc R 1
C C8 0.5384(3) 0.5879(2) 1.0622(5) 0.1124(15) Uani d . 1
H H8A 0.4983 0.5904 1.1538 0.169 Uiso calc R 1
H H8B 0.5014 0.5712 0.9784 0.169 Uiso calc R 1
H H8C 0.5596 0.6258 1.0327 0.169 Uiso calc R 1
C C9 0.68751(16) 0.55851(10) 0.5691(3) 0.0410(5) Uani d . 1
C C10 0.75296(18) 0.59451(10) 0.4952(3) 0.0466(5) Uani d . 1
H H10 0.8189 0.5850 0.4963 0.056 Uiso calc R 1
C C11 0.7239(2) 0.64415(11) 0.4199(3) 0.0574(7) Uani d . 1
H H11 0.7698 0.6675 0.3708 0.069 Uiso calc R 1
C C12 0.6273(2) 0.65901(12) 0.4174(4) 0.0659(8) Uani d . 1
H H12 0.6073 0.6926 0.3674 0.079 Uiso calc R 1
C C13 0.5600(2) 0.62392(13) 0.4894(4) 0.0744(9) Uani d . 1
H H13 0.4943 0.6338 0.4877 0.089 Uiso calc R 1
C C14 0.58979(18) 0.57397(12) 0.5644(4) 0.0599(7) Uani d . 1
H H14 0.5436 0.5505 0.6122 0.072 Uiso calc R 1
C C15 0.93748(15) 0.41216(9) 0.5320(3) 0.0401(5) Uani d . 1
C C16 0.95837(15) 0.36506(9) 0.6259(3) 0.0407(5) Uani d . 1
H H16 0.9406 0.3653 0.7307 0.049 Uiso calc R 1
C C17 1.00602(15) 0.31734(10) 0.5633(3) 0.0412(5) Uani d . 1
C C18 1.03315(15) 0.31654(10) 0.4065(3) 0.0429(5) Uani d . 1
C C19 1.01529(16) 0.36484(11) 0.3146(3) 0.0454(6) Uani d . 1
C C20 0.96761(15) 0.41252(10) 0.3775(3) 0.0435(5) Uani d . 1
H H20 0.9559 0.4448 0.3156 0.052 Uiso calc R 1
C C21 1.0141(2) 0.26865(12) 0.8091(3) 0.0572(7) Uani d . 1
H H21A 1.0337 0.2321 0.8513 0.086 Uiso calc R 1
H H21B 0.9462 0.2750 0.8308 0.086 Uiso calc R 1
H H21C 1.0522 0.2988 0.8560 0.086 Uiso calc R 1
C C22 1.0267(2) 0.23402(11) 0.2476(4) 0.0610(7) Uani d . 1
H H22A 1.0663 0.2027 0.2107 0.091 Uiso calc R 1
H H22B 1.0040 0.2563 0.1604 0.091 Uiso calc R 1
H H22C 0.9717 0.2189 0.3039 0.091 Uiso calc R 1
C C23 1.0310(3) 0.40979(14) 0.0675(3) 0.0833(10) Uani d . 1
H H23A 1.0574 0.4024 -0.0343 0.125 Uiso calc R 1
H H23B 1.0621 0.4432 0.1114 0.125 Uiso calc R 1
H H23C 0.9621 0.4166 0.0593 0.125 Uiso calc R 1
C C24 0.72643(16) 0.39775(10) 0.5840(3) 0.0433(5) Uani d . 1
C C25 0.72722(17) 0.35096(10) 0.4693(3) 0.0473(6) Uani d . 1
H H25 0.7119 0.3143 0.5061 0.057 Uiso calc R 1
C C26 0.74747(17) 0.35534(10) 0.3189(3) 0.0450(5) Uani d . 1
H H26 0.7599 0.3920 0.2796 0.054 Uiso calc R 1
C C27 0.75193(16) 0.30645(10) 0.2085(3) 0.0438(5) Uani d . 1
C C28 0.75992(19) 0.24969(11) 0.2593(3) 0.0526(6) Uani d . 1
H H28 0.7620 0.2419 0.3657 0.063 Uiso calc R 1
C C29 0.7649(2) 0.20470(12) 0.1539(4) 0.0616(7) Uani d . 1
H H29 0.7715 0.1669 0.1893 0.074 Uiso calc R 1
C C30 0.7601(2) 0.21589(12) -0.0037(4) 0.0605(7) Uani d . 1
H H30 0.7620 0.1856 -0.0748 0.073 Uiso calc R 1
C C31 0.7524(2) 0.27172(14) -0.0558(3) 0.0618(7) Uani d . 1
H H31 0.7494 0.2793 -0.1622 0.074 Uiso calc R 1
C C32 0.74900(19) 0.31668(12) 0.0500(3) 0.0524(6) Uani d . 1
H H32 0.7447 0.3544 0.0138 0.063 Uiso calc R 1
H H1 0.862(3) 0.4483(17) 0.805(5) 0.110(17) Uiso d . 1

loop_
_atom_site_aniso_label
_atom_site_aniso_U_11
_atom_site_aniso_U_22
_atom_site_aniso_U_33
_atom_site_aniso_U_12
_atom_site_aniso_U_13
_atom_site_aniso_U_23
O1 0.129(2) 0.0714(15) 0.0512(11) 0.0143(14) 0.0021(13) 0.0141(11)
O2 0.0975(15) 0.0689(13) 0.0503(11) 0.0204(12) 0.0185(11) -0.0080(10)
O3 0.0598(9) 0.0385(9) 0.0515(9) 0.0078(8) -0.0067(8) 0.0020(8)
O4 0.0515(9) 0.0497(10) 0.0606(10) 0.0134(8) -0.0014(8) -0.0164(9)
O5 0.0742(11) 0.0552(11) 0.0500(10) 0.0065(9) 0.0178(9) 0.0007(9)
O6 0.1046(15) 0.0447(10) 0.0531(11) -0.0130(10) 0.0171(11) 0.0020(9)
N1 0.0611(12) 0.0451(13) 0.0466(12) 0.0108(11) -0.0109(11) -0.0087(11)
C2 0.0440(11) 0.0335(12) 0.0489(13) -0.0003(10) -0.0007(10) -0.0027(11)
C3 0.0463(11) 0.0329(11) 0.0357(11) 0.0016(9) 0.0004(9) -0.0036(10)
C4 0.0457(11) 0.0334(11) 0.0409(11) -0.0011(9) 0.0052(10) -0.0031(11)
C5 0.0572(13) 0.0330(12) 0.0397(11) 0.0023(10) -0.0045(10) -0.0042(10)
C6 0.0824(17) 0.0386(14) 0.0429(12) -0.0047(14) -0.0018(14) -0.0071(12)
C7 0.108(3) 0.094(3) 0.0614(18) -0.008(2) 0.0295(19) -0.0241(19)
C8 0.090(2) 0.137(4) 0.110(3) 0.004(3) 0.031(2) -0.039(3)
C9 0.0434(11) 0.0353(12) 0.0444(12) 0.0047(10) -0.0033(10) -0.0099(10)
C10 0.0427(10) 0.0439(13) 0.0532(13) 0.0063(11) -0.0013(11) 0.0035(11)
C11 0.0661(15) 0.0476(15) 0.0585(16) 0.0043(13) -0.0100(14) 0.0046(13)
C12 0.0730(17) 0.0481(16) 0.0764(19) 0.0198(14) -0.0202(16) 0.0020(15)
C13 0.0505(14) 0.068(2) 0.105(2) 0.0266(15) -0.0127(16) -0.0096(19)
C14 0.0446(12) 0.0558(16) 0.079(2) 0.0034(12) 0.0020(13) -0.0058(16)
C15 0.0365(10) 0.0331(12) 0.0509(13) -0.0020(9) -0.0006(10) -0.0064(11)
C16 0.0419(10) 0.0386(12) 0.0416(12) -0.0003(10) -0.0009(9) -0.0041(11)
C17 0.0374(10) 0.0373(12) 0.0488(13) -0.0004(9) -0.0056(10) -0.0034(11)
C18 0.0391(10) 0.0384(12) 0.0510(13) 0.0030(9) 0.0005(10) -0.0082(11)
C19 0.0423(11) 0.0469(14) 0.0471(13) -0.0012(11) 0.0022(10) -0.0047(12)
C20 0.0431(11) 0.0378(12) 0.0497(13) -0.0008(10) 0.0026(10) 0.0032(11)
C21 0.0624(15) 0.0550(16) 0.0542(15) 0.0077(13) -0.0009(13) 0.0077(13)
C22 0.0674(16) 0.0441(14) 0.0714(17) -0.0020(13) 0.0028(14) -0.0134(15)
C23 0.131(3) 0.065(2) 0.0543(17) -0.003(2) 0.0280(19) 0.0057(16)
C24 0.0512(12) 0.0355(12) 0.0431(13) 0.0000(10) -0.0023(10) -0.0036(11)
C25 0.0560(13) 0.0320(12) 0.0539(15) -0.0063(10) 0.0016(11) -0.0008(11)
C26 0.0469(11) 0.0387(13) 0.0492(13) -0.0035(11) -0.0061(11) -0.0010(11)
C27 0.0395(10) 0.0443(13) 0.0476(13) -0.0002(10) -0.0058(10) -0.0084(11)
C28 0.0613(14) 0.0509(15) 0.0457(13) 0.0019(12) -0.0031(12) -0.0061(12)
C29 0.0691(16) 0.0427(14) 0.0731(18) 0.0015(13) -0.0032(15) -0.0092(14)
C30 0.0605(15) 0.0591(18) 0.0619(16) -0.0034(14) 0.0045(13) -0.0246(15)
C31 0.0634(15) 0.078(2) 0.0441(13) -0.0018(15) 0.0003(13) -0.0139(14)
C32 0.0569(13) 0.0491(14) 0.0513(14) -0.0013(12) 0.0010(12) -0.0028(12)

loop_
_atom_type_symbol
_atom_type_description
_atom_type_scat_dispersion_real
_atom_type_scat_dispersion_imag
_atom_type_scat_source
C C 0.0033 0.0000 'International Tables Vol C Tables 4.2.6.8 and 6.1.1.4'
H H 0.0000 0.0000 'International Tables Vol C Tables 4.2.6.8 and 6.1.1.4'
N N 0.0061 0.0000 'International Tables Vol C Tables 4.2.6.8 and 6.1.1.4'
O O 0.0106 0.0000 'International Tables Vol C Tables 4.2.6.8 and 6.1.1.4'

loop_
_geom_angle_atom_site_label_1
_geom_angle_atom_site_label_2
_geom_angle_atom_site_label_3
_geom_angle_site_symmetry_1
_geom_angle
_geom_angle_publ_flag
C6 O2 C7 . 118.6(3) ?
C17 O3 C21 . 118.31(19) ?
C18 O4 C22 . 114.44(18) ?
C19 O5 C23 . 117.6(2) ?
C2 N1 C5 . 105.1(2) yes
C2 N1 H1 . 117(3) yes
C5 N1 H1 . 103(3) yes
N1 C2 C15 . 115.5(2) ?
N1 C2 C3 . 103.58(19) ?
C15 C2 C3 . 115.09(18) ?
N1 C2 H2 . 107.4 ?
C15 C2 H2 . 107.4 ?
C3 C2 H2 . 107.4 ?
C24 C3 C4 . 111.05(18) ?
C24 C3 C2 . 110.20(18) ?
C4 C3 C2 . 103.00(17) ?
C24 C3 H3 . 110.8 ?
C4 C3 H3 . 110.8 ?
C2 C3 H3 . 110.8 ?
C9 C4 C3 . 114.66(17) ?
C9 C4 C5 . 113.70(19) ?
C3 C4 C5 . 103.41(17) ?
C9 C4 H4 . 108.3 ?
C3 C4 H4 . 108.3 ?
C5 C4 H4 . 108.3 ?
N1 C5 C6 . 113.2(2) ?
N1 C5 C4 . 107.86(18) ?
C6 C5 C4 . 111.4(2) ?
N1 C5 H5 . 108.1 ?
C6 C5 H5 . 108.1 ?
C4 C5 H5 . 108.1 ?
O1 C6 O2 1 125.1(3) ?
O1 C6 O2 . 125.1(3) ?
O1 C6 C5 1 126.4(3) ?
O1 C6 C5 . 126.4(3) ?
O2 C6 C5 . 108.6(2) ?
O2 C7 C8 . 106.6(3) ?
O2 C7 H7A . 110.4 ?
C8 C7 H7A . 110.4 ?
O2 C7 H7B . 110.4 ?
C8 C7 H7B . 110.4 ?
H7A C7 H7B . 108.6 ?
C7 C8 H8A . 109.5 ?
C7 C8 H8B . 109.5 ?
H8A C8 H8B . 109.5 ?
C7 C8 H8C . 109.5 ?
H8A C8 H8C . 109.5 ?
H8B C8 H8C . 109.5 ?
C10 C9 C14 . 117.3(2) ?
C10 C9 C4 . 122.7(2) ?
C14 C9 C4 . 120.0(2) ?
C11 C10 C9 . 122.2(2) ?
C11 C10 H10 . 118.9 ?
C9 C10 H10 . 118.9 ?
C12 C11 C10 . 119.8(3) ?
C12 C11 H11 . 120.1 ?
C10 C11 H11 . 120.1 ?
C11 C12 C13 . 119.5(3) ?
C11 C12 H12 . 120.2 ?
C13 C12 H12 . 120.2 ?
C12 C13 C14 . 120.3(2) ?
C12 C13 H13 . 119.8 ?
C14 C13 H13 . 119.8 ?
C13 C14 C9 . 120.9(3) ?
C13 C14 H14 . 119.5 ?
C9 C14 H14 . 119.5 ?
C16 C15 C20 . 119.9(2) ?
C16 C15 C2 . 122.8(2) ?
C20 C15 C2 . 117.1(2) ?
C15 C16 C17 . 119.9(2) ?
C15 C16 H16 . 120.1 ?
C17 C16 H16 . 120.1 ?
O3 C17 C16 . 124.6(2) ?
O3 C17 C18 . 114.9(2) ?
C16 C17 C18 . 120.5(2) ?
O4 C18 C19 . 121.0(2) ?
O4 C18 C17 . 119.6(2) ?
C19 C18 C17 . 119.2(2) ?
O5 C19 C18 . 115.8(2) ?
O5 C19 C20 . 124.0(2) ?
C18 C19 C20 . 120.1(2) ?
C15 C20 C19 . 120.3(2) ?
C15 C20 H20 . 119.8 ?
C19 C20 H20 . 119.8 ?
O3 C21 H21A . 109.5 ?
O3 C21 H21B . 109.5 ?
H21A C21 H21B . 109.5 ?
O3 C21 H21C . 109.5 ?
H21A C21 H21C . 109.5 ?
H21B C21 H21C . 109.5 ?
O4 C22 H22A . 109.5 ?
O4 C22 H22B . 109.5 ?
H22A C22 H22B . 109.5 ?
O4 C22 H22C . 109.5 ?
H22A C22 H22C . 109.5 ?
H22B C22 H22C . 109.5 ?
O5 C23 H23A . 109.5 ?
O5 C23 H23B . 109.5 ?
H23A C23 H23B . 109.5 ?
O5 C23 H23C . 109.5 ?
H23A C23 H23C . 109.5 ?
H23B C23 H23C . 109.5 ?
O6 C24 C25 . 118.9(2) ?
O6 C24 C3 . 119.2(2) ?
C25 C24 C3 . 121.8(2) ?
C26 C25 C24 . 126.8(2) ?
C26 C25 H25 . 116.6 ?
C24 C25 H25 . 116.6 ?
C25 C26 C27 . 125.0(2) ?
C25 C26 H26 . 117.5 ?
C27 C26 H26 . 117.5 ?
C32 C27 C28 . 118.3(2) ?
C32 C27 C26 . 119.9(2) ?
C28 C27 C26 . 121.9(2) ?
C29 C28 C27 . 120.9(2) ?
C29 C28 H28 . 119.6 ?
C27 C28 H28 . 119.6 ?
C30 C29 C28 . 119.8(3) ?
C30 C29 H29 . 120.1 ?
C28 C29 H29 . 120.1 ?
C31 C30 C29 . 120.0(3) ?
C31 C30 H30 . 120.0 ?
C29 C30 H30 . 120.0 ?
C30 C31 C32 . 120.0(3) ?
C30 C31 H31 . 120.0 ?
C32 C31 H31 . 120.0 ?
C27 C32 C31 . 121.0(3) ?
C27 C32 H32 . 119.5 ?
C31 C32 H32 . 119.5 ?

loop_
_geom_bond_atom_site_label_1
_geom_bond_atom_site_label_2
_geom_bond_site_symmetry_2
_geom_bond_distance
_geom_bond_publ_flag
O1 C6 . 1.183(3) ?
O2 C6 . 1.341(3) ?
O2 C7 . 1.447(4) ?
O3 C17 . 1.363(3) ?
O3 C21 . 1.422(3) ?
O4 C18 . 1.375(3) ?
O4 C22 . 1.418(3) ?
O5 C19 . 1.364(3) ?
O5 C23 . 1.406(3) ?
O6 C24 . 1.217(3) ?
N1 C2 . 1.460(3) ?
N1 C5 . 1.462(3) ?
N1 H1 . 0.74(4) yes
C2 C15 . 1.504(3) ?
C2 C3 . 1.568(3) ?
C2 H2 . 0.9800 ?
C3 C24 . 1.526(3) ?
C3 C4 . 1.546(3) ?
C3 H3 . 0.9800 ?
C4 C9 . 1.508(3) ?
C4 C5 . 1.567(3) ?
C4 H4 . 0.9800 ?
C5 C6 . 1.508(3) ?
C5 H5 . 0.9800 ?
C6 O1 1 1.183(3) ?
C7 C8 . 1.497(5) ?
C7 H7A . 0.9700 ?
C7 H7B . 0.9700 ?
C8 H8A . 0.9600 ?
C8 H8B . 0.9600 ?
C8 H8C . 0.9600 ?
C9 C10 . 1.379(3) ?
C9 C14 . 1.387(3) ?
C10 C11 . 1.378(3) ?
C10 H10 . 0.9300 ?
C11 C12 . 1.368(4) ?
C11 H11 . 0.9300 ?
C12 C13 . 1.375(4) ?
C12 H12 . 0.9300 ?
C13 C14 . 1.385(4) ?
C13 H13 . 0.9300 ?
C14 H14 . 0.9300 ?
C15 C16 . 1.386(3) ?
C15 C20 . 1.387(3) ?
C16 C17 . 1.392(3) ?
C16 H16 . 0.9300 ?
C17 C18 . 1.395(3) ?
C18 C19 . 1.390(3) ?
C19 C20 . 1.392(3) ?
C20 H20 . 0.9300 ?
C21 H21A . 0.9600 ?
C21 H21B . 0.9600 ?
C21 H21C . 0.9600 ?
C22 H22A . 0.9600 ?
C22 H22B . 0.9600 ?
C22 H22C . 0.9600 ?
C23 H23A . 0.9600 ?
C23 H23B . 0.9600 ?
C23 H23C . 0.9600 ?
C24 C25 . 1.463(3) ?
C25 C26 . 1.322(3) ?
C25 H25 . 0.9300 ?
C26 C27 . 1.477(3) ?
C26 H26 . 0.9300 ?
C27 C32 . 1.379(3) ?
C27 C28 . 1.390(3) ?
C28 C29 . 1.381(4) ?
C28 H28 . 0.9300 ?
C29 C30 . 1.376(4) ?
C29 H29 . 0.9300 ?
C30 C31 . 1.372(4) ?
C30 H30 . 0.9300 ?
C31 C32 . 1.382(4) ?
C31 H31 . 0.9300 ?
C32 H32 . 0.9300 ?

loop_
_geom_hbond_atom_site_label_D
_geom_hbond_atom_site_label_H
_geom_hbond_atom_site_label_A
_geom_hbond_site_symmetry_A
_geom_hbond_distance_DH
_geom_hbond_distance_HA
_geom_hbond_distance_DA
_geom_hbond_angle_DHA
N1 H1 O1 1 0.74(4) 2.44(4) 2.813(3) 113(4)
C11 H11 O4 2_765 0.93 2.50 3.374(3) 157.2
C12 H12 O3 3_656 0.93 2.57 3.370(3) 143.8
C7 H7A Cg2 1_556 0.97 2.85 3.683(4) 145.0
C10 H10 Cg3 2_765 0.93 2.92 3.701(3) 142.0

loop_
_geom_torsion_atom_site_label_1
_geom_torsion_atom_site_label_2
_geom_torsion_atom_site_label_3
_geom_torsion_atom_site_label_4
_geom_torsion_site_symmetry_1
_geom_torsion_site_symmetry_4
_geom_torsion
_geom_torsion_publ_flag
C5 N1 C2 C15 . . -168.34(19) ?
C5 N1 C2 C3 . . -41.5(2) ?
N1 C2 C3 C24 . . -80.9(2) ?
C15 C2 C3 C24 . . 46.2(3) ?
N1 C2 C3 C4 . . 37.6(2) ?
C15 C2 C3 C4 . . 164.70(19) ?
C24 C3 C4 C9 . . -136.9(2) ?
C2 C3 C4 C9 . . 105.1(2) ?
C24 C3 C4 C5 . . 98.7(2) ?
C2 C3 C4 C5 . . -19.2(2) ?
C2 N1 C5 C6 . . 153.2(2) ?
C2 N1 C5 C4 . . 29.4(3) ?
C9 C4 C5 N1 . . -130.0(2) ?
C3 C4 C5 N1 . . -5.0(2) ?
C9 C4 C5 C6 . . 105.2(2) ?
C3 C4 C5 C6 . . -129.9(2) ?
O1 O1 C6 O2 1 . 0.0(7) ?
O1 O1 C6 C5 1 . 0.0(7) ?
C7 O2 C6 O1 . 1 -4.2(4) ?
C7 O2 C6 O1 . . -4.2(4) ?
C7 O2 C6 C5 . . 175.8(2) ?
N1 C5 C6 O1 . 1 0.8(4) ?
C4 C5 C6 O1 . 1 122.6(3) ?
N1 C5 C6 O1 . . 0.8(4) ?
C4 C5 C6 O1 . . 122.6(3) ?
N1 C5 C6 O2 . . -179.2(2) ?
C4 C5 C6 O2 . . -57.4(3) ?
C6 O2 C7 C8 . . -167.3(3) ?
C3 C4 C9 C10 . . -63.0(3) ?
C5 C4 C9 C10 . . 55.7(3) ?
C3 C4 C9 C14 . . 116.6(2) ?
C5 C4 C9 C14 . . -124.7(2) ?
C14 C9 C10 C11 . . 0.3(4) ?
C4 C9 C10 C11 . . 179.9(2) ?
C9 C10 C11 C12 . . 0.2(4) ?
C10 C11 C12 C13 . . -0.5(5) ?
C11 C12 C13 C14 . . 0.2(5) ?
C12 C13 C14 C9 . . 0.3(5) ?
C10 C9 C14 C13 . . -0.5(4) ?
C4 C9 C14 C13 . . 179.8(2) ?
N1 C2 C15 C16 . . 26.9(3) ?
C3 C2 C15 C16 . . -93.9(3) ?
N1 C2 C15 C20 . . -157.7(2) ?
C3 C2 C15 C20 . . 81.6(3) ?
C20 C15 C16 C17 . . -2.6(3) ?
C2 C15 C16 C17 . . 172.7(2) ?
C21 O3 C17 C16 . . -7.3(3) yes
C21 O3 C17 C18 . . 173.1(2) ?
C15 C16 C17 O3 . . -179.51(19) ?
C15 C16 C17 C18 . . 0.1(3) ?
C22 O4 C18 C19 . . -76.5(3) ?
C22 O4 C18 C17 . . 107.8(3) ?
O3 C17 C18 O4 . . -2.2(3) ?
C16 C17 C18 O4 . . 178.11(19) ?
O3 C17 C18 C19 . . -177.99(19) ?
C16 C17 C18 C19 . . 2.4(3) ?
C23 O5 C19 C18 . . 180.0(2) ?
C23 O5 C19 C20 . . -0.5(4) yes
O4 C18 C19 O5 . . 1.5(3) ?
C17 C18 C19 O5 . . 177.2(2) ?
O4 C18 C19 C20 . . -178.04(19) ?
C17 C18 C19 C20 . . -2.4(3) ?
C16 C15 C20 C19 . . 2.6(3) ?
C2 C15 C20 C19 . . -173.0(2) ?
O5 C19 C20 C15 . . -179.6(2) ?
C18 C19 C20 C15 . . -0.1(3) ?
C4 C3 C24 O6 . . -27.1(3) ?
C2 C3 C24 O6 . . 86.3(3) ?
C4 C3 C24 C25 . . 155.9(2) ?
C2 C3 C24 C25 . . -90.7(3) ?
O6 C24 C25 C26 . . 173.6(3) ?
C3 C24 C25 C26 . . -9.4(4) ?
C24 C25 C26 C27 . . 177.0(2) ?
C25 C26 C27 C32 . . 163.6(3) ?
C25 C26 C27 C28 . . -17.0(4) ?
C32 C27 C28 C29 . . 0.1(4) ?
C26 C27 C28 C29 . . -179.4(2) ?
C27 C28 C29 C30 . . -1.2(4) ?
C28 C29 C30 C31 . . 1.3(5) ?
C29 C30 C31 C32 . . -0.3(5) ?
C28 C27 C32 C31 . . 1.0(4) ?
C26 C27 C32 C31 . . -179.5(2) ?
C30 C31 C32 C27 . . -0.9(4) ?
